data_4305631
loop_
_publ_author_name
'Ahmed M. A. Boshaala'
'Stephen J. Simpson'
'Jochen Autschbach'
'Shaohui Zheng'

_publ_contact_author_address
;School of Biosciences,
216B Geoffrey Pope Building,
University of Exeter,
Stocker Road,
Exeter.  EX4 4QD
United Kingdom
;
_publ_contact_author_email S.J.Simpson@exeter.ac.uk
_publ_contact_author_fax '44 (0)1392 263434'
_publ_contact_author_name 'Dr. S.J. Simpson'
_publ_contact_author_phone '44 (0)1392 263427'
_publ_section_title
;
Synthesis and Characterization of the Trihalophosphine Compounds of
Ruthenium [RuX2(\h6-cymene)(PY3)] (X = Cl, Br, Y = F, Cl, Br) and the
Related PF2(NMe2) and P(NMe2)3 Compounds; Multinuclear NMR Spectroscopy and
the X-ray Single Crystal Structures of [RuBr2(\h6-cymene)(PF3)],
[RuBr2(\h6-cymene)(PF2{NMe2})], and [RuI2(\h6-cymene)(P{NMe2}3)]
;
_journal_name_full 'Inorganic Chemistry'
_journal_page_first 9279
_journal_page_last 9292
_journal_paper_doi 10.1021/ic800611h
_journal_volume 47
_journal_year 2008
_chemical_formula_sum 'C12 H20 Br2 F2 N P Ru'
_chemical_formula_weight 508.15
_space_group_IT_number 14
_symmetry_cell_setting monoclinic
_symmetry_Int_Tables_number 14
_symmetry_space_group_name_Hall '-P 2yn'
_symmetry_space_group_name_H-M 'P 1 21/n 1'
_atom_sites_solution_hydrogens geom
_atom_sites_solution_primary direct
_atom_sites_solution_secondary difmap
_audit_creation_method SHELXL-97
_cell_angle_alpha 90.00
_cell_angle_beta 103.033(6)
_cell_angle_gamma 90.00
_cell_formula_units_Z 4
_cell_length_a 9.5131(5)
_cell_length_b 11.3369(12)
_cell_length_c 15.6280(12)
_cell_measurement_reflns_used 27
_cell_measurement_temperature 294(2)
_cell_measurement_theta_max 13.51
_cell_measurement_theta_min 4.6
_cell_volume 1642.0(2)
_computing_cell_refinement 'Siemens XSCANS'
_computing_data_collection 'Siemens XSCANS'
_computing_data_reduction 'Siemens SHELXTL'
_computing_molecular_graphics 'Siemens SHELXTL'
_computing_publication_material 'Siemens SHELXTL'
_computing_structure_refinement 'SHELXL-97 (Sheldrick, 1997)'
_computing_structure_solution 'SHELXS-86 (Sheldrick, 1990)'
_diffrn_ambient_temperature 294(2)
_diffrn_measured_fraction_theta_full 0.993
_diffrn_measured_fraction_theta_max 0.993
_diffrn_measurement_device_type 'Siemens P4'
_diffrn_measurement_method '2\q/\w scans'
_diffrn_radiation_monochromator graphite
_diffrn_radiation_probe x-ray
_diffrn_radiation_type MoK\a
_diffrn_radiation_wavelength 0.71073
_diffrn_reflns_av_R_equivalents 0.0262
_diffrn_reflns_av_sigmaI/netI 0.0336
_diffrn_reflns_limit_h_max 1
_diffrn_reflns_limit_h_min -12
_diffrn_reflns_limit_k_max 1
_diffrn_reflns_limit_k_min -14
_diffrn_reflns_limit_l_max 20
_diffrn_reflns_limit_l_min -20
_diffrn_reflns_number 4856
_diffrn_reflns_theta_full 27.50
_diffrn_reflns_theta_max 27.50
_diffrn_reflns_theta_min 2.24
_diffrn_source 'fine-focus sealed tube'
_diffrn_standards_decay_% 1
_diffrn_standards_interval_count 147
_diffrn_standards_number 3
_exptl_absorpt_coefficient_mu 5.925
_exptl_absorpt_correction_T_max 0.8508
_exptl_absorpt_correction_T_min 0.6058
_exptl_absorpt_correction_type empirical
_exptl_crystal_colour dark_red
_exptl_crystal_density_diffrn 2.055
_exptl_crystal_density_method 'not measured'
_exptl_crystal_description rhomb
_exptl_crystal_F_000 984
_exptl_crystal_size_max 0.30
_exptl_crystal_size_mid 0.25
_exptl_crystal_size_min 0.25
_refine_diff_density_max 0.569
_refine_diff_density_min -0.664
_refine_diff_density_rms 0.104
_refine_ls_extinction_coef 0.0049(3)
_refine_ls_extinction_expression Fc^*^=kFc[1+0.001xFc^2^\l^3^/sin(2\q)]^-1/4^
_refine_ls_extinction_method SHELXL
_refine_ls_goodness_of_fit_ref 1.043
_refine_ls_hydrogen_treatment mixed
_refine_ls_matrix_type full
_refine_ls_number_parameters 173
_refine_ls_number_reflns 3752
_refine_ls_number_restraints 0
_refine_ls_restrained_S_all 1.043
_refine_ls_R_factor_all 0.0420
_refine_ls_R_factor_gt 0.0315
_refine_ls_shift/su_max 0.002
_refine_ls_shift/su_mean 0.000
_refine_ls_structure_factor_coef Fsqd
_refine_ls_weighting_details 'calc w=1/[\s^2^(Fo^2^)+(0.0331P)^2^+2.1245P] where P=(Fo^2^+2Fc^2^)/3'
_refine_ls_weighting_scheme calc
_refine_ls_wR_factor_gt 0.0714
_refine_ls_wR_factor_ref 0.0756
_reflns_number_gt 3179
_reflns_number_total 3752
_reflns_threshold_expression >2sigma(I)
_cod_data_source_file ic800611h_si_001_3.cif
_cod_data_source_block Compound_8
_cod_original_sg_symbol_H-M 'P 21/n'
_cod_database_code 4305631

loop_
_symmetry_equiv_pos_as_xyz
'x, y, z'
'-x+1/2, y+1/2, -z+1/2'
'-x, -y, -z'
'x-1/2, -y-1/2, z-1/2'

loop_
_atom_site_label
_atom_site_type_symbol
_atom_site_fract_x
_atom_site_fract_y
_atom_site_fract_z
_atom_site_U_iso_or_equiv
_atom_site_adp_type
_atom_site_occupancy
_atom_site_symmetry_multiplicity
_atom_site_calc_flag
_atom_site_refinement_flags
_atom_site_disorder_assembly
_atom_site_disorder_group
Ru1 Ru 0.51483(3) 0.90567(2) 0.773839(17) 0.02428(9) Uani 1 1 d . . .
Br1 Br 0.39090(5) 0.75649(4) 0.85030(3) 0.05383(14) Uani 1 1 d . . .
Br2 Br 0.55301(5) 0.74354(4) 0.66968(3) 0.04773(13) Uani 1 1 d . . .
C1 C 0.3688(4) 1.0032(3) 0.6598(2) 0.0291(7) Uani 1 1 d . . .
C2 C 0.5166(4) 1.0391(3) 0.6730(2) 0.0307(7) Uani 1 1 d . . .
H2A H 0.5632 1.0327 0.6269 0.037 Uiso 1 1 calc R . .
C3 C 0.5928(4) 1.0839(3) 0.7544(2) 0.0342(8) Uani 1 1 d . . .
H3A H 0.6870 1.1105 0.7602 0.041 Uiso 1 1 calc R . .
C4 C 0.5280(4) 1.0891(3) 0.8277(2) 0.0354(8) Uani 1 1 d . . .
C5 C 0.3861(4) 1.0459(3) 0.8155(2) 0.0370(8) Uani 1 1 d . . .
H5A H 0.3433 1.0423 0.8633 0.044 Uiso 1 1 calc R . .
C6 C 0.3069(4) 1.0080(3) 0.7322(2) 0.0339(8) Uani 1 1 d . . .
H6A H 0.2111 0.9857 0.7259 0.041 Uiso 1 1 calc R . .
C7 C 0.6076(5) 1.1378(4) 0.9145(3) 0.0512(11) Uani 1 1 d . . .
H7A H 0.7022 1.1627 0.9101 0.077 Uiso 1 1 calc R . .
H7B H 0.6159 1.0778 0.9587 0.077 Uiso 1 1 calc R . .
H7C H 0.5556 1.2040 0.9301 0.077 Uiso 1 1 calc R . .
C8 C 0.2926(4) 0.9546(3) 0.5712(2) 0.0349(8) Uani 1 1 d . . .
H8A H 0.3594 0.9002 0.5519 0.042 Uiso 1 1 calc R . .
C9 C 0.2609(5) 1.0548(4) 0.5043(2) 0.0517(11) Uani 1 1 d . . .
H9A H 0.2126 1.0238 0.4482 0.078 Uiso 1 1 calc R . .
H9B H 0.3498 1.0913 0.4994 0.078 Uiso 1 1 calc R . .
H9C H 0.2002 1.1122 0.5232 0.078 Uiso 1 1 calc R . .
C10 C 0.1572(5) 0.8858(5) 0.5744(3) 0.0593(13) Uani 1 1 d . . .
H10A H 0.1135 0.8572 0.5167 0.089 Uiso 1 1 calc R . .
H10B H 0.0905 0.9364 0.5946 0.089 Uiso 1 1 calc R . .
H10C H 0.1817 0.8204 0.6139 0.089 Uiso 1 1 calc R . .
P1 P 0.72239(10) 0.84685(9) 0.86281(6) 0.0324(2) Uani 1 1 d . . .
F1 F 0.7406(3) 0.8835(3) 0.96113(15) 0.0549(7) Uani 1 1 d . . .
F2 F 0.7402(3) 0.7112(2) 0.88289(16) 0.0514(6) Uani 1 1 d . . .
N1 N 0.8765(3) 0.8856(3) 0.8453(2) 0.0476(9) Uani 1 1 d . . .
C11 C 1.0123(5) 0.8715(6) 0.9124(4) 0.0777(17) Uani 1 1 d . . .
H11A H 0.9905 0.8530 0.9680 0.117 Uiso 1 1 calc R . .
H11B H 1.0665 0.9436 0.9175 0.117 Uiso 1 1 calc R . .
H11C H 1.0682 0.8088 0.8955 0.117 Uiso 1 1 calc R . .
C12 C 0.8981(5) 0.9138(4) 0.7586(3) 0.0516(11) Uani 1 1 d . . .
H12A H 0.8062 0.9217 0.7183 0.077 Uiso 1 1 calc R . .
H12B H 0.9521 0.8518 0.7391 0.077 Uiso 1 1 calc R . .
H12C H 0.9504 0.9866 0.7611 0.077 Uiso 1 1 calc R . .

loop_
_atom_site_aniso_label
_atom_site_aniso_U_11
_atom_site_aniso_U_22
_atom_site_aniso_U_33
_atom_site_aniso_U_23
_atom_site_aniso_U_13
_atom_site_aniso_U_12
Ru1 0.02349(13) 0.02279(14) 0.02565(13) 0.00067(10) 0.00365(9) -0.00126(10)
Br1 0.0546(3) 0.0496(3) 0.0593(3) 0.0136(2) 0.0169(2) -0.0163(2)
Br2 0.0580(3) 0.0383(2) 0.0421(2) -0.00712(16) 0.00115(19) 0.01689(19)
C1 0.0282(16) 0.0229(15) 0.0334(16) 0.0029(13) 0.0006(13) 0.0040(13)
C2 0.0332(17) 0.0275(17) 0.0305(16) 0.0062(13) 0.0053(14) -0.0015(14)
C3 0.0311(17) 0.0255(16) 0.0422(19) 0.0019(14) 0.0002(15) -0.0053(14)
C4 0.044(2) 0.0242(16) 0.0355(18) -0.0048(14) 0.0028(15) 0.0030(16)
C5 0.0377(19) 0.038(2) 0.0359(18) -0.0027(16) 0.0095(15) 0.0079(17)
C6 0.0247(16) 0.0368(19) 0.0388(18) 0.0013(15) 0.0042(14) 0.0075(15)
C7 0.061(3) 0.042(2) 0.044(2) -0.0143(19) -0.003(2) -0.005(2)
C8 0.0323(18) 0.0370(19) 0.0322(17) -0.0033(15) 0.0003(14) 0.0077(15)
C9 0.066(3) 0.055(3) 0.0313(19) 0.0028(18) 0.0041(19) 0.020(2)
C10 0.047(2) 0.080(4) 0.045(2) -0.013(2) -0.0023(19) -0.020(2)
P1 0.0308(4) 0.0339(5) 0.0299(4) 0.0023(4) 0.0011(3) 0.0055(4)
F1 0.0569(15) 0.0726(17) 0.0297(11) -0.0026(11) -0.0019(10) 0.0155(13)
F2 0.0549(15) 0.0390(13) 0.0572(15) 0.0162(11) 0.0061(12) 0.0138(11)
N1 0.0286(16) 0.058(2) 0.052(2) 0.0036(17) -0.0012(15) 0.0024(16)
C11 0.034(2) 0.106(5) 0.080(4) -0.001(3) -0.013(2) 0.003(3)
C12 0.038(2) 0.051(3) 0.070(3) -0.001(2) 0.023(2) -0.003(2)

loop_
_atom_type_symbol
_atom_type_description
_atom_type_scat_dispersion_real
_atom_type_scat_dispersion_imag
_atom_type_scat_source
C C 0.0033 0.0016 'International Tables Vol C Tables 4.2.6.8 and 6.1.1.4'
H H 0.0000 0.0000 'International Tables Vol C Tables 4.2.6.8 and 6.1.1.4'
N N 0.0061 0.0033 'International Tables Vol C Tables 4.2.6.8 and 6.1.1.4'
F F 0.0171 0.0103 'International Tables Vol C Tables 4.2.6.8 and 6.1.1.4'
P P 0.1023 0.0942 'International Tables Vol C Tables 4.2.6.8 and 6.1.1.4'
Br Br -0.2901 2.4595 'International Tables Vol C Tables 4.2.6.8 and 6.1.1.4'
Ru Ru -1.2594 0.8363 'International Tables Vol C Tables 4.2.6.8 and 6.1.1.4'

loop_
_geom_angle_atom_site_label_1
_geom_angle_atom_site_label_2
_geom_angle_atom_site_label_3
_geom_angle
_geom_angle_site_symmetry_1
_geom_angle_site_symmetry_3
_geom_angle_publ_flag
C2 Ru1 C5 78.91(14) . . ?
C2 Ru1 C3 37.51(13) . . ?
C5 Ru1 C3 66.59(15) . . ?
C2 Ru1 C4 67.62(13) . . ?
C5 Ru1 C4 37.05(15) . . ?
C3 Ru1 C4 37.32(14) . . ?
C2 Ru1 P1 120.21(10) . . ?
C5 Ru1 P1 120.24(10) . . ?
C3 Ru1 P1 94.67(10) . . ?
C4 Ru1 P1 94.36(10) . . ?
C2 Ru1 C6 65.53(13) . . ?
C5 Ru1 C6 37.02(13) . . ?
C3 Ru1 C6 77.81(14) . . ?
C4 Ru1 C6 66.54(14) . . ?
P1 Ru1 C6 157.19(10) . . ?
C2 Ru1 C1 37.31(12) . . ?
C5 Ru1 C1 66.30(13) . . ?
C3 Ru1 C1 67.14(12) . . ?
C4 Ru1 C1 79.40(13) . . ?
P1 Ru1 C1 157.34(9) . . ?
C6 Ru1 C1 35.63(12) . . ?
C2 Ru1 Br1 152.72(9) . . ?
C5 Ru1 Br1 89.64(11) . . ?
C3 Ru1 Br1 153.37(10) . . ?
C4 Ru1 Br1 116.06(10) . . ?
P1 Ru1 Br1 86.96(3) . . ?
C6 Ru1 Br1 90.47(10) . . ?
C1 Ru1 Br1 115.41(9) . . ?
C2 Ru1 Br2 90.76(10) . . ?
C5 Ru1 Br2 152.43(10) . . ?
C3 Ru1 Br2 118.45(10) . . ?
C4 Ru1 Br2 155.77(10) . . ?
P1 Ru1 Br2 87.08(3) . . ?
C6 Ru1 Br2 115.51(9) . . ?
C1 Ru1 Br2 90.01(9) . . ?
Br1 Ru1 Br2 88.16(2) . . ?
C6 C1 C2 117.0(3) . . ?
C6 C1 C8 123.8(3) . . ?
C2 C1 C8 119.1(3) . . ?
C6 C1 Ru1 71.21(19) . . ?
C2 C1 Ru1 67.72(18) . . ?
C8 C1 Ru1 128.2(2) . . ?
C3 C2 C1 121.3(3) . . ?
C3 C2 Ru1 71.6(2) . . ?
C1 C2 Ru1 74.97(19) . . ?
C2 C3 C4 121.0(3) . . ?
C2 C3 Ru1 70.87(19) . . ?
C4 C3 Ru1 72.8(2) . . ?
C5 C4 C3 117.0(3) . . ?
C5 C4 C7 121.6(4) . . ?
C3 C4 C7 121.5(4) . . ?
C5 C4 Ru1 69.8(2) . . ?
C3 C4 Ru1 69.8(2) . . ?
C7 C4 Ru1 131.0(3) . . ?
C4 C5 C6 121.7(3) . . ?
C4 C5 Ru1 73.1(2) . . ?
C6 C5 Ru1 74.0(2) . . ?
C1 C6 C5 121.7(3) . . ?
C1 C6 Ru1 73.2(2) . . ?
C5 C6 Ru1 69.0(2) . . ?
C1 C8 C10 113.0(3) . . ?
C1 C8 C9 109.6(3) . . ?
C10 C8 C9 111.5(4) . . ?
F1 P1 F2 94.64(15) . . ?
F1 P1 N1 101.02(18) . . ?
F2 P1 N1 103.86(17) . . ?
F1 P1 Ru1 114.63(11) . . ?
F2 P1 Ru1 117.03(11) . . ?
N1 P1 Ru1 121.37(13) . . ?
C12 N1 C11 113.7(4) . . ?
C12 N1 P1 123.0(3) . . ?
C11 N1 P1 122.2(4) . . ?

loop_
_geom_bond_atom_site_label_1
_geom_bond_atom_site_label_2
_geom_bond_distance
_geom_bond_site_symmetry_2
_geom_bond_publ_flag
Ru1 C2 2.188(3) . ?
Ru1 C5 2.193(4) . ?
Ru1 C3 2.197(3) . ?
Ru1 C4 2.236(3) . ?
Ru1 P1 2.2446(9) . ?
Ru1 C6 2.258(3) . ?
Ru1 C1 2.283(3) . ?
Ru1 Br1 2.5127(5) . ?
Ru1 Br2 2.5351(5) . ?
C1 C6 1.390(5) . ?
C1 C2 1.433(5) . ?
C1 C8 1.515(5) . ?
C2 C3 1.410(5) . ?
C3 C4 1.419(5) . ?
C4 C5 1.408(6) . ?
C4 C7 1.501(5) . ?
C5 C6 1.415(5) . ?
C8 C10 1.517(6) . ?
C8 C9 1.527(5) . ?
P1 F1 1.563(2) . ?
P1 F2 1.571(2) . ?
P1 N1 1.612(4) . ?
N1 C12 1.450(6) . ?
N1 C11 1.478(5) . ?
